data_7051256
loop_
_publ_author_name
'Thalladi, Venkat R.'
'Smolka, Tanja'
'Gehrke, Annette'
'Boese, Roland'
'Sustmann, Reiner'

_publ_section_title
;
 Role of weak hydrogen bonds in the crystal structures of phenazine,
 5,10-dihydrophenazine and their 1:1 and 3:1 molecular complexes
;
_journal_issue 3
_journal_name_full 'New Journal of Chemistry'
_journal_page_first 143
_journal_paper_doi 10.1039/a908744c
_journal_volume 24
_journal_year 2000
_chemical_formula_moiety 'C12 H10 N2'
_chemical_formula_sum 'C12 H10 N2'
_chemical_formula_weight 182.22
_chemical_name_common 5,10-Dihydrophenazine
_chemical_name_systematic
;
 ?
;
_space_group_IT_number 61
_symmetry_cell_setting orthorhombic
_symmetry_space_group_name_Hall '-P 2ac 2ab'
_symmetry_space_group_name_H-M 'P b c a'
_atom_sites_solution_hydrogens geom
_atom_sites_solution_primary direct
_atom_sites_solution_secondary difmap
_audit_creation_method SHELXL-97
_cell_angle_alpha 90.00
_cell_angle_beta 90.00
_cell_angle_gamma 90.00
_cell_formula_units_Z 8
_cell_length_a 10.7727(14)
_cell_length_b 7.5924(9)
_cell_length_c 21.775(3)
_cell_measurement_reflns_used 50
_cell_measurement_temperature 123(2)
_cell_measurement_theta_max 25
_cell_measurement_theta_min 20
_cell_volume 1781.0(4)
_computing_cell_refinement 'SIEMENS SHELXL-97 UNIX Vers. Release97-1'
_computing_data_collection 'SIEMENS SHELXTL-Ver.5.03, 1994'
_computing_data_reduction 'SIEMENS XDISK V.4.20.2 PC'
_computing_molecular_graphics 'Siemens SHELXL-97 UNIX Version Release 97-1'
_computing_publication_material 'Siemens SHELXL-97 UNIX Version Release 97-1'
_computing_structure_refinement 'SHELXL-97 (Sheldrick, 1997)'
_computing_structure_solution 'SHELXS-97 (Sheldrick, 1990)'
_diffrn_ambient_temperature 123(2)
_diffrn_measured_fraction_theta_full 0.623
_diffrn_measured_fraction_theta_max 0.623
_diffrn_measurement_device_type 'Nicolet R3m/V four circle diffractometer'
_diffrn_measurement_method 'Wyckoff scan mode'
_diffrn_radiation_monochromator graphite
_diffrn_radiation_source 'fine-focus sealed tube'
_diffrn_radiation_type MoK\a
_diffrn_radiation_wavelength 0.71073
_diffrn_reflns_av_R_equivalents 0.0203
_diffrn_reflns_av_sigmaI/netI 0.0244
_diffrn_reflns_limit_h_max 12
_diffrn_reflns_limit_h_min 0
_diffrn_reflns_limit_k_max 5
_diffrn_reflns_limit_k_min -8
_diffrn_reflns_limit_l_max 0
_diffrn_reflns_limit_l_min -25
_diffrn_reflns_number 2482
_diffrn_reflns_theta_full 27.49
_diffrn_reflns_theta_max 27.49
_diffrn_reflns_theta_min 1.87
_exptl_absorpt_coefficient_mu 0.082
_exptl_absorpt_correction_type none
_exptl_crystal_colour 'pale yellow'
_exptl_crystal_density_diffrn 1.359
_exptl_crystal_density_meas ?
_exptl_crystal_density_method 'not measured'
_exptl_crystal_description block
_exptl_crystal_F_000 768
_exptl_crystal_size_max 0.53
_exptl_crystal_size_mid 0.45
_exptl_crystal_size_min 0.41
_refine_diff_density_max 0.181
_refine_diff_density_min -0.172
_refine_diff_density_rms 0.035
_refine_ls_extinction_coef 0.0058(10)
_refine_ls_extinction_expression Fc^*^=kFc[1+0.001xFc^2^\l^3^/sin(2\q)]^-1/4^
_refine_ls_extinction_method SHELXL
_refine_ls_goodness_of_fit_ref 1.004
_refine_ls_hydrogen_treatment mixed
_refine_ls_matrix_type full
_refine_ls_number_parameters 128
_refine_ls_number_reflns 1458
_refine_ls_number_restraints 0
_refine_ls_restrained_S_all 1.004
_refine_ls_R_factor_all 0.0441
_refine_ls_R_factor_gt 0.0349
_refine_ls_shift/su_max 0.001
_refine_ls_shift/su_mean 0.000
_refine_ls_structure_factor_coef Fsqd
_refine_ls_weighting_details 'w=1/[\s^2^(Fo^2^)+(0.0613P)^2^+0.4046P] where P=(Fo^2^+2Fc^2^)/3'
_refine_ls_weighting_scheme calc
_refine_ls_wR_factor_gt 0.0953
_refine_ls_wR_factor_ref 0.1017
_reflns_number_gt 1217
_reflns_number_total 1458
_reflns_threshold_expression 2sigma(I)
_cod_data_source_file a908744c.txt
_cod_data_source_block compound-2
_cod_depositor_comments
;
The following automatic conversions were performed:

'_exptl_crystal_density_meas' value 'none' was changed to '?' - the
value is perceived as not measured.

Automatic conversion script
Id: cif_fix_values 3008 2015-01-20 13:52:24Z robertas 

The following automatic conversions were performed:

'_symmetry_cell_setting' tag value 'orhorhombic' was replaced with
'orthorhombic' value as specified in the replacement file
'/home/robertas/cod-tools/perl-scripts/inputs/replacement_values.lst'.

Automatic conversion script
Id: cif_fix_values 3143 2015-03-26 13:38:13Z robertas 

The following automatic conversions were performed:

'_refine_ls_weighting_scheme' value 'calc
w=1/[\s^2^(Fo^2^)+(0.0613P)^2^+0.4046P] where P=(Fo^2^+2Fc^2^)/3' was
changed to 'calc'. New tag '_refine_ls_weighting_details' was
created. The value of the new tag was set to
'w=1/[\s^2^(Fo^2^)+(0.0613P)^2^+0.4046P] where P=(Fo^2^+2Fc^2^)/3'.

Automatic conversion script
Id: cif_fix_values 3143 2015-03-26 13:38:13Z robertas 
;
_cod_original_sg_symbol_H-M Pbca
_cod_database_code 7051256

loop_
_symmetry_equiv_pos_as_xyz
'x, y, z'
'-x+1/2, -y, z+1/2'
'-x, y+1/2, -z+1/2'
'x+1/2, -y+1/2, -z'
'-x, -y, -z'
'x-1/2, y, -z-1/2'
'x, -y-1/2, z-1/2'
'-x-1/2, y-1/2, z'

loop_
_atom_site_label
_atom_site_type_symbol
_atom_site_fract_x
_atom_site_fract_y
_atom_site_fract_z
_atom_site_U_iso_or_equiv
_atom_site_adp_type
_atom_site_occupancy
_atom_site_calc_flag
_atom_site_refinement_flags
_atom_site_disorder_assembly
_atom_site_disorder_group
C1 C 0.32438(12) 0.2359(2) 0.85408(6) 0.0238(4) Uani 1 d . . .
H1 H 0.2879 0.2686 0.8926 0.029 Uiso 1 d R . .
C2 C 0.26554(12) 0.2817(2) 0.79910(6) 0.0218(4) Uani 1 d . . .
H2 H 0.1900 0.3488 0.8001 0.026 Uiso 1 d R . .
C3 C 0.31539(11) 0.23073(19) 0.74307(6) 0.0188(3) Uani 1 d . . .
N4 N 0.25943(10) 0.26956(17) 0.68657(5) 0.0218(3) Uani 1 d . . .
H4 H 0.1939 0.3577 0.6883 0.026 Uiso 1 d R . .
C5 C 0.33011(12) 0.26668(19) 0.63234(6) 0.0197(3) Uani 1 d . . .
C6 C 0.29491(13) 0.3567(2) 0.57978(6) 0.0246(4) Uani 1 d . . .
H6 H 0.2211 0.4276 0.5800 0.030 Uiso 1 d R . .
C7 C 0.36607(14) 0.3444(2) 0.52652(6) 0.0301(4) Uani 1 d . . .
H7 H 0.3411 0.4068 0.4902 0.036 Uiso 1 d R . .
C11 C 0.43497(13) 0.1437(2) 0.85307(6) 0.0231(4) Uani 1 d . . .
H11 H 0.4763 0.1142 0.8908 0.028 Uiso 1 d R . .
C12 C 0.48621(12) 0.0937(2) 0.79685(7) 0.0214(3) Uani 1 d . . .
H12 H 0.5637 0.0315 0.7960 0.026 Uiso 1 d R . .
C13 C 0.42646(12) 0.13304(19) 0.74225(6) 0.0189(3) Uani 1 d . . .
N14 N 0.46765(10) 0.06779(16) 0.68516(5) 0.0218(3) Uani 1 d . . .
H14 H 0.5442 0.0094 0.6858 0.026 Uiso 1 d R . .
C15 C 0.43882(12) 0.16488(18) 0.63162(6) 0.0196(3) Uani 1 d . . .
C16 C 0.50903(13) 0.1541(2) 0.57867(6) 0.0256(4) Uani 1 d . . .
H16 H 0.5835 0.0846 0.5783 0.031 Uiso 1 d R . .
C17 C 0.47244(14) 0.2433(2) 0.52578(7) 0.0306(4) Uani 1 d . . .
H17 H 0.5210 0.2345 0.4889 0.037 Uiso 1 d R . .

loop_
_atom_site_aniso_label
_atom_site_aniso_U_11
_atom_site_aniso_U_22
_atom_site_aniso_U_33
_atom_site_aniso_U_23
_atom_site_aniso_U_13
_atom_site_aniso_U_12
C1 0.0265(7) 0.0219(9) 0.0230(7) -0.0002(6) 0.0044(6) -0.0030(7)
C2 0.0179(7) 0.0187(9) 0.0289(7) 0.0006(6) 0.0035(5) -0.0002(6)
C3 0.0169(6) 0.0154(8) 0.0241(7) 0.0017(6) 0.0002(5) -0.0039(6)
N4 0.0173(5) 0.0251(8) 0.0229(6) 0.0016(5) 0.0007(5) 0.0034(5)
C5 0.0198(6) 0.0176(8) 0.0216(7) -0.0049(6) -0.0010(5) -0.0035(6)
C6 0.0271(7) 0.0218(9) 0.0250(7) -0.0029(6) -0.0053(6) 0.0031(7)
C7 0.0409(9) 0.0290(10) 0.0204(7) -0.0005(7) -0.0026(6) 0.0035(8)
C11 0.0245(7) 0.0214(9) 0.0235(7) 0.0022(6) -0.0031(6) -0.0047(6)
C12 0.0179(6) 0.0176(8) 0.0287(7) 0.0029(6) -0.0017(5) -0.0022(6)
C13 0.0178(6) 0.0155(8) 0.0234(7) 0.0004(6) 0.0030(5) -0.0039(6)
N14 0.0192(6) 0.0224(8) 0.0239(6) 0.0000(5) 0.0012(4) 0.0050(5)
C15 0.0206(7) 0.0164(8) 0.0219(7) -0.0018(6) -0.0031(5) -0.0032(6)
C16 0.0244(7) 0.0246(9) 0.0279(7) -0.0045(6) 0.0019(6) 0.0013(6)
C17 0.0370(8) 0.0333(10) 0.0214(7) -0.0033(7) 0.0052(6) 0.0020(8)

loop_
_atom_type_symbol
_atom_type_description
_atom_type_scat_dispersion_real
_atom_type_scat_dispersion_imag
_atom_type_scat_source
C C 0.0033 0.0016 'International Tables Vol C Tables 4.2.6.8 and 6.1.1.4'
H H 0.0000 0.0000 'International Tables Vol C Tables 4.2.6.8 and 6.1.1.4'
N N 0.0061 0.0033 'International Tables Vol C Tables 4.2.6.8 and 6.1.1.4'

loop_
_geom_angle_atom_site_label_1
_geom_angle_atom_site_label_2
_geom_angle_atom_site_label_3
_geom_angle
_geom_angle_site_symmetry_1
_geom_angle_site_symmetry_3
_geom_angle_publ_flag
C11 C1 C2 120.20(13) . . ?
C11 C1 H1 119.9 . . ?
C2 C1 H1 119.9 . . ?
C3 C2 C1 120.51(13) . . ?
C3 C2 H2 119.7 . . ?
C1 C2 H2 119.8 . . ?
C2 C3 N4 123.13(12) . . ?
C2 C3 C13 119.14(12) . . ?
N4 C3 C13 117.72(12) . . ?
C3 N4 C5 120.09(11) . . ?
C3 N4 H4 115.0 . . ?
C5 N4 H4 115.8 . . ?
C6 C5 C15 119.39(12) . . ?
C6 C5 N4 122.55(12) . . ?
C15 C5 N4 118.04(12) . . ?
C5 C6 C7 120.25(13) . . ?
C5 C6 H6 119.9 . . ?
C7 C6 H6 119.9 . . ?
C17 C7 C6 120.28(14) . . ?
C17 C7 H7 119.9 . . ?
C6 C7 H7 119.9 . . ?
C1 C11 C12 119.51(13) . . ?
C1 C11 H11 120.3 . . ?
C12 C11 H11 120.2 . . ?
C13 C12 C11 120.73(13) . . ?
C13 C12 H12 119.6 . . ?
C11 C12 H12 119.7 . . ?
C12 C13 C3 119.85(12) . . ?
C12 C13 N14 122.35(12) . . ?
C3 C13 N14 117.64(11) . . ?
C13 N14 C15 118.34(11) . . ?
C13 N14 H14 115.5 . . ?
C15 N14 H14 116.9 . . ?
C16 C15 C5 119.93(13) . . ?
C16 C15 N14 122.48(12) . . ?
C5 C15 N14 117.48(12) . . ?
C15 C16 C17 120.41(13) . . ?
C15 C16 H16 119.8 . . ?
C17 C16 H16 119.8 . . ?
C7 C17 C16 119.74(13) . . ?
C7 C17 H17 120.1 . . ?
C16 C17 H17 120.2 . . ?

loop_
_geom_bond_atom_site_label_1
_geom_bond_atom_site_label_2
_geom_bond_distance
_geom_bond_site_symmetry_2
_geom_bond_publ_flag
C1 C11 1.382(2) . ?
C1 C2 1.3988(19) . ?
C1 H1 0.9600 . ?
C2 C3 1.3880(18) . ?
C2 H2 0.9600 . ?
C3 N4 1.4015(16) . ?
C3 C13 1.408(2) . ?
N4 C5 1.4053(16) . ?
N4 H4 0.9734 . ?
C5 C6 1.3859(19) . ?
C5 C15 1.4033(19) . ?
C6 C7 1.393(2) . ?
C6 H6 0.9600 . ?
C7 C17 1.379(2) . ?
C7 H7 0.9600 . ?
C11 C12 1.3955(19) . ?
C11 H11 0.9599 . ?
C12 C13 1.3845(19) . ?
C12 H12 0.9600 . ?
C13 N14 1.4098(17) . ?
N14 C15 1.4138(17) . ?
N14 H14 0.9369 . ?
C15 C16 1.3814(18) . ?
C16 C17 1.393(2) . ?
C16 H16 0.9600 . ?
C17 H17 0.9600 . ?

loop_
_geom_torsion_atom_site_label_1
_geom_torsion_atom_site_label_2
_geom_torsion_atom_site_label_3
_geom_torsion_atom_site_label_4
_geom_torsion
_geom_torsion_site_symmetry_1
_geom_torsion_site_symmetry_2
_geom_torsion_site_symmetry_3
_geom_torsion_site_symmetry_4
_geom_torsion_publ_flag
C11 C1 C2 C3 1.9(2) . . . . ?
C1 C2 C3 N4 178.66(13) . . . . ?
C1 C2 C3 C13 -0.4(2) . . . . ?
C2 C3 N4 C5 159.48(13) . . . . ?
C13 C3 N4 C5 -21.5(2) . . . . ?
C3 N4 C5 C6 -158.09(14) . . . . ?
C3 N4 C5 C15 23.4(2) . . . . ?
C15 C5 C6 C7 0.8(2) . . . . ?
N4 C5 C6 C7 -177.70(14) . . . . ?
C5 C6 C7 C17 -0.4(2) . . . . ?
C2 C1 C11 C12 -1.2(2) . . . . ?
C1 C11 C12 C13 -1.0(2) . . . . ?
C11 C12 C13 C3 2.6(2) . . . . ?
C11 C12 C13 N14 -172.60(13) . . . . ?
C2 C3 C13 C12 -1.9(2) . . . . ?
N4 C3 C13 C12 179.02(12) . . . . ?
C2 C3 C13 N14 173.55(12) . . . . ?
N4 C3 C13 N14 -5.52(19) . . . . ?
C12 C13 N14 C15 -154.05(13) . . . . ?
C3 C13 N14 C15 30.61(18) . . . . ?
C6 C5 C15 C16 -0.5(2) . . . . ?
N4 C5 C15 C16 178.04(13) . . . . ?
C6 C5 C15 N14 -176.69(12) . . . . ?
N4 C5 C15 N14 1.86(18) . . . . ?
C13 N14 C15 C16 155.25(13) . . . . ?
C13 N14 C15 C5 -28.69(18) . . . . ?
C5 C15 C16 C17 -0.2(2) . . . . ?
N14 C15 C16 C17 175.80(14) . . . . ?
C6 C7 C17 C16 -0.3(2) . . . . ?
C15 C16 C17 C7 0.6(2) . . . . ?

loop_
_cod_related_entry_id
_cod_related_entry_database
_cod_related_entry_code
1 ChemSpider 306259
